data_7151539
loop_
_publ_author_name
'Abidi, Rym'
'Baklouti, Lassaad'
'Harrowfield, Jack M.'
'Sobolev, Alexandre N.'
'Vicens, Jacques'
'White, Allan H.'

_publ_section_title
;
 Alkali metal ion complexes of functionalised calixarenes ? competition
 between pendent arm and anion bonding to sodium
;
_journal_issue 18
_journal_name_full 'Organic &amp;  Biomolecular Chemistry'
_journal_page_first 3144
_journal_paper_doi 10.1039/b307193f
_journal_volume 1
_journal_year 2003
_chemical_formula_moiety 'C62 H80 O6, C2 H3 N, Na, C F3 O3 S'
_chemical_formula_sum 'C67 H83 F3 N Na O9 S'
_chemical_formula_weight 1158.39
_chemical_name_systematic
;
?
;
_space_group_IT_number 15
_symmetry_cell_setting monoclinic
_symmetry_space_group_name_Hall '-C 2yc'
_symmetry_space_group_name_H-M 'C 1 2/c 1'
_atom_sites_solution_hydrogens geom
_atom_sites_solution_primary direct
_atom_sites_solution_secondary difmap
_audit_creation_method SHELXL-97
_cell_angle_alpha 90.00
_cell_angle_beta 98.58(3)
_cell_angle_gamma 90.00
_cell_formula_units_Z 8
_cell_length_a 40.086(8)
_cell_length_b 13.339(3)
_cell_length_c 25.135(5)
_cell_measurement_reflns_used 8
_cell_measurement_temperature 295(2)
_cell_measurement_theta_max 9.80
_cell_measurement_theta_min 8.31
_cell_volume 13289(5)
_computing_cell_refinement 'CAD-4 Software (Enraf-Nonius, 1989)'
_computing_data_collection 'CAD-4 Software (Enraf-Nonius, 1989)'
_computing_data_reduction 'PROFIT (Streltsov & Zavodnik, 1989)'
_computing_molecular_graphics 'Bruker SHELXTL, v. 5.1'
_computing_publication_material 'SHELXL-97 (Sheldrick, 1997)'
_computing_structure_refinement 'SHELXL-97 (Sheldrick, 1997)'
_computing_structure_solution 'SHELXS-97 (Sheldrick, 1990)'
_diffrn_ambient_temperature 295(2)
_diffrn_measured_fraction_theta_full 0.997
_diffrn_measured_fraction_theta_max 0.997
_diffrn_measurement_device 'Enraf-Nonius CAD-4'
_diffrn_measurement_method 2theta/theta
_diffrn_radiation_monochromator graphite
_diffrn_radiation_source 'normal-focus sealed tube'
_diffrn_radiation_type MoK\a
_diffrn_radiation_wavelength 0.71073
_diffrn_reflns_av_R_equivalents 0.1463
_diffrn_reflns_av_sigmaI/netI 0.2048
_diffrn_reflns_limit_h_max 37
_diffrn_reflns_limit_h_min -43
_diffrn_reflns_limit_k_max 14
_diffrn_reflns_limit_k_min 0
_diffrn_reflns_limit_l_max 27
_diffrn_reflns_limit_l_min -27
_diffrn_reflns_number 17087
_diffrn_reflns_theta_full 22.50
_diffrn_reflns_theta_max 22.50
_diffrn_reflns_theta_min 1.61
_diffrn_standards_decay_% 3.0
_diffrn_standards_interval_time 60
_diffrn_standards_number 6
_exptl_absorpt_coefficient_mu 0.117
_exptl_absorpt_correction_T_max 0
_exptl_absorpt_correction_T_min 0
_exptl_absorpt_correction_type none
_exptl_crystal_colour colourless
_exptl_crystal_density_diffrn 1.158
_exptl_crystal_density_meas ?
_exptl_crystal_density_method .
_exptl_crystal_description plate
_exptl_crystal_F_000 4944
_exptl_crystal_size_max 0.18
_exptl_crystal_size_mid 0.16
_exptl_crystal_size_min 0.08
_refine_diff_density_max 0.651
_refine_diff_density_min -0.605
_refine_diff_density_rms 0.077
_refine_ls_extinction_coef 0.00028(16)
_refine_ls_extinction_expression Fc^*^=kFc[1+0.001xFc^2^\l^3^/sin(2\q)]^-1/4^
_refine_ls_extinction_method SHELXL
_refine_ls_goodness_of_fit_ref 1.019
_refine_ls_hydrogen_treatment mixed
_refine_ls_matrix_type full
_refine_ls_number_parameters 655
_refine_ls_number_reflns 8674
_refine_ls_number_restraints 167
_refine_ls_restrained_S_all 1.019
_refine_ls_R_factor_all 0.3098
_refine_ls_R_factor_gt 0.1420
_refine_ls_shift/su_max 0.147
_refine_ls_shift/su_mean 0.007
_refine_ls_structure_factor_coef Fsqd
_refine_ls_weighting_details 'calc w=1/[\s^2^(Fo^2^)+(0.2284P)^2^+10.4322P] where P=(Fo^2^+2Fc^2^)/3'
_refine_ls_weighting_scheme calc
_refine_ls_wR_factor_gt 0.3620
_refine_ls_wR_factor_ref 0.4700
_reflns_number_gt 2723
_reflns_number_total 8674
_reflns_threshold_expression >2sigma(I)
_cod_data_source_file b307193f.txt
_cod_data_source_block ra15-RT
_cod_depositor_comments
;
The following automatic conversions were performed:
'_symmetry_cell_setting' value 'Monoclinic' changed to 'monoclinic'
according to '/home/saulius/struct/CIF-dictionaries/cif_core.dic'
dictionary named 'cif_core.dic' version 2.4.1 from 2010-06-29.

Automatic conversion script
Id: cif_fix_enum 1527 2010-12-29 10:47:43Z saulius 
;
_cod_original_sg_symbol_H-M C2/c
_cod_database_code 7151539

loop_
_symmetry_equiv_pos_as_xyz
'x, y, z'
'-x, y, -z+1/2'
'x+1/2, y+1/2, z'
'-x+1/2, y+1/2, -z+1/2'
'-x, -y, -z'
'x, -y, z-1/2'
'-x+1/2, -y+1/2, -z'
'x+1/2, -y+1/2, z-1/2'

loop_
_atom_site_label
_atom_site_type_symbol
_atom_site_fract_x
_atom_site_fract_y
_atom_site_fract_z
_atom_site_U_iso_or_equiv
_atom_site_adp_type
_atom_site_occupancy
_atom_site_symmetry_multiplicity
_atom_site_calc_flag
_atom_site_refinement_flags
_atom_site_disorder_assembly
_atom_site_disorder_group
Na1 Na 0.09835(11) 0.4133(3) 0.14468(19) 0.0726(15) Uani 1 1 d . . .
S1 S 0.0433(4) 0.5987(10) 0.0969(5) 0.190(4) Uiso 0.50 1 d PD A 1
O1 O 0.0649(6) 0.5316(14) 0.1270(9) 0.207(5) Uiso 0.50 1 d PD A 1
O2 O 0.0096(4) 0.5691(16) 0.0921(10) 0.207(5) Uiso 0.50 1 d PD A 1
O3 O 0.0531(7) 0.6081(18) 0.0442(7) 0.207(5) Uiso 0.50 1 d PD A 1
C0 C 0.0481(5) 0.7242(12) 0.1274(8) 0.25(2) Uiso 0.50 1 d PD A 1
F1 F 0.0365(9) 0.7895(13) 0.0905(12) 0.321(8) Uiso 0.50 1 d PD A 1
F2 F 0.0796(6) 0.7393(18) 0.1441(13) 0.321(8) Uiso 0.50 1 d PD A 1
F3 F 0.0304(8) 0.728(2) 0.1663(12) 0.321(8) Uiso 0.50 1 d PD A 1
S1' S 0.0526(3) 0.6291(11) 0.0970(5) 0.190(4) Uiso 0.50 1 d PD A 2
O1' O 0.0733(5) 0.5540(16) 0.1212(9) 0.207(5) Uiso 0.50 1 d PD A 2
O2' O 0.0311(5) 0.5870(19) 0.0502(7) 0.207(5) Uiso 0.50 1 d PD A 2
O3' O 0.0711(6) 0.7069(15) 0.0768(10) 0.207(5) Uiso 0.50 1 d PD A 2
C0' C 0.0242(5) 0.6769(17) 0.1409(7) 0.25(2) Uiso 0.50 1 d PD A 2
F3' F -0.0046(5) 0.629(2) 0.1303(12) 0.321(8) Uiso 0.50 1 d PD A 2
F2' F 0.0364(7) 0.661(3) 0.1908(6) 0.321(8) Uiso 0.50 1 d PD A 2
F1' F 0.0186(8) 0.7716(17) 0.1316(13) 0.321(8) Uiso 0.50 1 d PD A 2
N01 N 0.2092(4) -0.0130(14) 0.2122(7) 0.155(6) Uiso 1 1 d . . .
C01 C 0.1919(5) 0.0518(15) 0.2017(7) 0.122(6) Uiso 1 1 d . . .
C02 C 0.1711(3) 0.1332(11) 0.1917(5) 0.094(4) Uiso 1 1 d . . .
H01 H 0.1522 0.1159 0.1652 0.141 Uiso 1 1 calc R . .
H02 H 0.1833 0.1875 0.1786 0.141 Uiso 1 1 calc R . .
H03 H 0.1632 0.1532 0.2244 0.141 Uiso 1 1 calc R . .
C1 C 0.1016(3) 0.2927(9) 0.2935(4) 0.063(3) Uani 1 1 d . . .
H1A H 0.0881 0.3490 0.2783 0.075 Uiso 1 1 calc R . .
H1B H 0.0973 0.2825 0.3300 0.075 Uiso 1 1 calc R . .
C11 C 0.0773(3) 0.2086(10) 0.2065(5) 0.063(3) Uani 1 1 d . . .
C12 C 0.0918(3) 0.1995(10) 0.2604(5) 0.063(3) Uani 1 1 d . A .
C13 C 0.0996(3) 0.1069(9) 0.2823(5) 0.065(3) Uani 1 1 d . . .
H13A H 0.1093 0.1018 0.3182 0.078 Uiso 1 1 calc R A .
C14 C 0.0931(3) 0.0206(9) 0.2517(6) 0.073(4) Uani 1 1 d D A .
C141 C 0.0998(3) -0.0828(9) 0.2776(5) 0.093(5) Uani 1 1 d D . .
C142 C 0.1174(4) -0.0778(10) 0.3360(5) 0.136(7) Uani 1 1 d D A .
H14A H 0.1038 -0.0400 0.3571 0.205 Uiso 1 1 calc R . .
H14B H 0.1390 -0.0459 0.3372 0.205 Uiso 1 1 calc R . .
H14C H 0.1205 -0.1445 0.3503 0.205 Uiso 1 1 calc R . .
C143 C 0.1221(4) -0.1452(12) 0.2453(6) 0.135(6) Uani 1 1 d D A .
H14D H 0.1115 -0.1499 0.2086 0.202 Uiso 1 1 calc R . .
H14E H 0.1250 -0.2113 0.2605 0.202 Uiso 1 1 calc R . .
H14F H 0.1437 -0.1135 0.2468 0.202 Uiso 1 1 calc R . .
C144 C 0.0665(3) -0.1392(11) 0.2769(6) 0.123(6) Uani 1 1 d D A .
H14G H 0.0551 -0.1440 0.2405 0.185 Uiso 1 1 calc R . .
H14H H 0.0525 -0.1037 0.2983 0.185 Uiso 1 1 calc R . .
H14I H 0.0710 -0.2053 0.2913 0.185 Uiso 1 1 calc R . .
C15 C 0.0813(3) 0.0297(11) 0.1981(6) 0.082(4) Uani 1 1 d . . .
H15A H 0.0787 -0.0278 0.1769 0.098 Uiso 1 1 calc R A .
C16 C 0.0731(3) 0.1201(12) 0.1746(5) 0.072(4) Uani 1 1 d . A .
O11 O 0.06690(19) 0.3002(6) 0.1841(3) 0.072(2) Uani 1 1 d . A .
C111 C 0.0336(3) 0.3306(10) 0.1973(6) 0.087(4) Uani 1 1 d . . .
H11A H 0.0320 0.3098 0.2338 0.104 Uiso 1 1 calc R A .
H11B H 0.0320 0.4032 0.1961 0.104 Uiso 1 1 calc R . .
C112 C 0.0051(3) 0.2886(13) 0.1613(5) 0.099(5) Uani 1 1 d G A .
C113 C -0.0068(4) 0.1973(14) 0.1713(6) 0.152(9) Uani 1 1 d G . .
H11C H 0.0021 0.1629 0.2023 0.183 Uiso 1 1 calc R A .
C114 C -0.0318(4) 0.1560(13) 0.1364(8) 0.26(2) Uani 1 1 d G A .
H11D H -0.0401 0.0930 0.1433 0.311 Uiso 1 1 calc R . .
C115 C -0.0448(4) 0.2059(17) 0.0915(8) 0.37(4) Uani 1 1 d G . .
H11E H -0.0620 0.1774 0.0674 0.443 Uiso 1 1 calc R A .
C116 C -0.0328(4) 0.2971(16) 0.0815(6) 0.28(2) Uani 1 1 d G A .
H11F H -0.0417 0.3316 0.0505 0.340 Uiso 1 1 calc R . .
C117 C -0.0078(4) 0.3385(12) 0.1164(6) 0.157(9) Uani 1 1 d G . .
H11G H 0.0005 0.4015 0.1095 0.188 Uiso 1 1 calc R A .
C2 C 0.1960(3) 0.4707(8) 0.2160(4) 0.059(3) Uani 1 1 d . . .
H2A H 0.1791 0.5215 0.2048 0.071 Uiso 1 1 calc R . .
H2B H 0.2166 0.5043 0.2316 0.071 Uiso 1 1 calc R . .
C21 C 0.1498(3) 0.3889(8) 0.2613(4) 0.056(3) Uani 1 1 d . . .
C22 C 0.1838(3) 0.4040(8) 0.2582(5) 0.058(3) Uani 1 1 d . A .
C23 C 0.2071(3) 0.3445(8) 0.2907(4) 0.052(3) Uani 1 1 d . . .
H23A H 0.2299 0.3548 0.2896 0.063 Uiso 1 1 calc R A .
C24 C 0.1981(3) 0.2718(8) 0.3242(4) 0.057(3) Uani 1 1 d D A .
C241 C 0.2242(2) 0.2071(8) 0.3590(4) 0.067(3) Uani 1 1 d D . .
C242 C 0.2310(6) 0.2422(17) 0.4162(7) 0.096(9) Uiso 0.50 1 d PD A 1
H24A H 0.2388 0.3104 0.4172 0.144 Uiso 0.50 1 calc PR A 1
H24B H 0.2480 0.2005 0.4361 0.144 Uiso 0.50 1 calc PR A 1
H24C H 0.2107 0.2382 0.4320 0.144 Uiso 0.50 1 calc PR A 1
C243 C 0.2575(5) 0.2058(18) 0.3385(10) 0.101(9) Uiso 0.50 1 d PD A 1
H24D H 0.2663 0.2727 0.3387 0.151 Uiso 0.50 1 calc PR A 1
H24E H 0.2544 0.1799 0.3025 0.151 Uiso 0.50 1 calc PR A 1
H24F H 0.2730 0.1638 0.3613 0.151 Uiso 0.50 1 calc PR A 1
C244 C 0.2131(5) 0.0995(12) 0.3608(9) 0.068(7) Uiso 0.50 1 d PD A 1
H24G H 0.2302 0.0615 0.3830 0.102 Uiso 0.50 1 calc PR A 1
H24H H 0.2098 0.0723 0.3250 0.102 Uiso 0.50 1 calc PR A 1
H24I H 0.1924 0.0960 0.3754 0.102 Uiso 0.50 1 calc PR A 1
C245 C 0.2494(6) 0.2742(18) 0.3918(10) 0.116(11) Uiso 0.50 1 d PD A 2
H24J H 0.2487 0.3396 0.3757 0.174 Uiso 0.50 1 calc PR A 2
H24K H 0.2716 0.2465 0.3929 0.174 Uiso 0.50 1 calc PR A 2
H24L H 0.2442 0.2793 0.4277 0.174 Uiso 0.50 1 calc PR A 2
C246 C 0.2433(7) 0.146(2) 0.3241(10) 0.126(12) Uiso 0.50 1 d PD A 2
H24M H 0.2589 0.1876 0.3089 0.189 Uiso 0.50 1 calc PR A 2
H24N H 0.2279 0.1156 0.2957 0.189 Uiso 0.50 1 calc PR A 2
H24O H 0.2555 0.0938 0.3452 0.189 Uiso 0.50 1 calc PR A 2
C247 C 0.2113(8) 0.137(2) 0.3977(11) 0.178(17) Uiso 0.50 1 d PD A 2
H24P H 0.2079 0.1726 0.4295 0.267 Uiso 0.50 1 calc PR A 2
H24Q H 0.2274 0.0841 0.4071 0.267 Uiso 0.50 1 calc PR A 2
H24R H 0.1903 0.1083 0.3812 0.267 Uiso 0.50 1 calc PR A 2
C25 C 0.1642(3) 0.2595(8) 0.3234(4) 0.059(3) Uani 1 1 d . . .
H25A H 0.1574 0.2085 0.3446 0.071 Uiso 1 1 calc R A .
C26 C 0.1390(3) 0.3158(9) 0.2939(5) 0.059(3) Uani 1 1 d . A .
O21 O 0.12583(19) 0.4487(5) 0.2305(3) 0.063(2) Uani 1 1 d D A .
C211 C 0.1239(3) 0.5515(7) 0.2514(5) 0.084(4) Uiso 0.50 1 d PD A 1
H21A H 0.1136 0.5949 0.2225 0.101 Uiso 0.50 1 calc PR A 1
H21G H 0.1465 0.5761 0.2635 0.101 Uiso 0.50 1 calc PR A 1
C212 C 0.1031(4) 0.5568(17) 0.2984(7) 0.101(7) Uiso 0.50 1 d PD A 1
H21B H 0.1121 0.5107 0.3268 0.121 Uiso 0.50 1 calc PR A 1
H21C H 0.1036 0.6241 0.3131 0.121 Uiso 0.50 1 calc PR A 1
O213 O 0.0696(4) 0.5294(17) 0.2757(8) 0.126(6) Uiso 0.50 1 d PD A 1
C214 C 0.0460(5) 0.552(4) 0.3115(14) 0.196(14) Uiso 0.50 1 d PD A 1
H21D H 0.0236 0.5352 0.2944 0.295 Uiso 0.50 1 calc PR A 1
H21E H 0.0471 0.6216 0.3203 0.295 Uiso 0.50 1 calc PR A 1
H21F H 0.0514 0.5127 0.3438 0.295 Uiso 0.50 1 calc PR A 1
C21' C 0.1239(3) 0.5515(7) 0.2514(5) 0.084(4) Uiso 0.50 1 d P A 2
H21H H 0.1273 0.5991 0.2235 0.101 Uiso 0.50 1 calc PR A 2
H21I H 0.1417 0.5614 0.2815 0.101 Uiso 0.50 1 calc PR A 2
C22' C 0.0893(5) 0.5719(14) 0.2699(7) 0.101(7) Uiso 0.50 1 d PD A 2
H22A H 0.0863 0.6432 0.2755 0.121 Uiso 0.50 1 calc PR A 2
H22B H 0.0710 0.5487 0.2430 0.121 Uiso 0.50 1 calc PR A 2
O23' O 0.0893(5) 0.5197(16) 0.3181(7) 0.126(6) Uiso 0.50 1 d PD A 2
C24' C 0.0583(8) 0.537(4) 0.3403(13) 0.196(14) Uiso 0.50 1 d PD A 2
H24S H 0.0596 0.5034 0.3743 0.295 Uiso 0.50 1 calc PR A 2
H24T H 0.0395 0.5114 0.3159 0.295 Uiso 0.50 1 calc PR A 2
H24U H 0.0554 0.6076 0.3453 0.295 Uiso 0.50 1 calc PR A 2
C3 C 0.1538(3) 0.3123(8) 0.0351(4) 0.062(3) Uani 1 1 d . . .
H3B H 0.1632 0.3059 0.0018 0.074 Uiso 1 1 calc R . .
H3C H 0.1380 0.3678 0.0312 0.074 Uiso 1 1 calc R . .
C31 C 0.1781(3) 0.4000(8) 0.1226(5) 0.055(3) Uani 1 1 d . . .
C32 C 0.1822(3) 0.3337(9) 0.0815(5) 0.058(3) Uani 1 1 d . A .
C33 C 0.2119(3) 0.2815(8) 0.0851(5) 0.061(3) Uani 1 1 d . . .
H33A H 0.2146 0.2355 0.0583 0.073 Uiso 1 1 calc R A .
C34 C 0.2382(3) 0.2952(9) 0.1278(5) 0.061(3) Uani 1 1 d D A .
C341 C 0.2721(3) 0.2410(9) 0.1298(5) 0.081(4) Uani 1 1 d D . .
C342 C 0.2937(7) 0.3194(19) 0.1056(11) 0.134(13) Uiso 0.50 1 d PD A 1
H34A H 0.2862 0.3251 0.0676 0.201 Uiso 0.50 1 calc PR A 1
H34B H 0.3170 0.2989 0.1116 0.201 Uiso 0.50 1 calc PR A 1
H34C H 0.2915 0.3832 0.1225 0.201 Uiso 0.50 1 calc PR A 1
C343 C 0.2688(8) 0.1469(17) 0.0938(11) 0.139(13) Uiso 0.50 1 d PD A 1
H34D H 0.2545 0.0989 0.1078 0.209 Uiso 0.50 1 calc PR A 1
H34E H 0.2907 0.1181 0.0935 0.209 Uiso 0.50 1 calc PR A 1
H34F H 0.2592 0.1651 0.0579 0.209 Uiso 0.50 1 calc PR A 1
C344 C 0.2889(8) 0.213(2) 0.1867(8) 0.141(14) Uiso 0.50 1 d PD A 1
H34G H 0.2751 0.1652 0.2018 0.211 Uiso 0.50 1 calc PR A 1
H34H H 0.2915 0.2720 0.2088 0.211 Uiso 0.50 1 calc PR A 1
H34I H 0.3107 0.1842 0.1851 0.211 Uiso 0.50 1 calc PR A 1
C345 C 0.2974(6) 0.2707(19) 0.1798(7) 0.094(9) Uiso 0.50 1 d PD A 2
H34J H 0.2919 0.2354 0.2107 0.142 Uiso 0.50 1 calc PR A 2
H34K H 0.2960 0.3416 0.1857 0.142 Uiso 0.50 1 calc PR A 2
H34L H 0.3198 0.2537 0.1741 0.142 Uiso 0.50 1 calc PR A 2
C346 C 0.2878(7) 0.263(2) 0.0789(8) 0.118(11) Uiso 0.50 1 d PD A 2
H34M H 0.2812 0.2113 0.0526 0.176 Uiso 0.50 1 calc PR A 2
H34N H 0.3119 0.2637 0.0877 0.176 Uiso 0.50 1 calc PR A 2
H34O H 0.2800 0.3266 0.0644 0.176 Uiso 0.50 1 calc PR A 2
C347 C 0.2641(7) 0.1286(13) 0.1327(10) 0.103(10) Uiso 0.50 1 d PD A 2
H34P H 0.2458 0.1194 0.1529 0.154 Uiso 0.50 1 calc PR A 2
H34Q H 0.2836 0.0936 0.1502 0.154 Uiso 0.50 1 calc PR A 2
H34R H 0.2578 0.1027 0.0970 0.154 Uiso 0.50 1 calc PR A 2
C35 C 0.2323(3) 0.3591(9) 0.1682(5) 0.067(3) Uani 1 1 d . . .
H35A H 0.2492 0.3682 0.1973 0.080 Uiso 1 1 calc R A .
C36 C 0.2025(3) 0.4104(8) 0.1675(5) 0.055(3) Uani 1 1 d . A .
O31 O 0.14851(19) 0.4591(5) 0.1177(3) 0.063(2) Uani 1 1 d . A .
C311 C 0.1537(3) 0.5619(9) 0.0993(5) 0.074(4) Uani 1 1 d . . .
H31A H 0.1731 0.5909 0.1216 0.088 Uiso 1 1 calc R A .
H31B H 0.1342 0.6023 0.1035 0.088 Uiso 1 1 calc R . .
C312 C 0.1593(3) 0.5649(6) 0.0414(4) 0.076(4) Uani 1 1 d G A .
C313 C 0.1323(3) 0.5809(7) 0.0017(6) 0.104(5) Uani 1 1 d G . .
H31C H 0.1110 0.5918 0.0108 0.125 Uiso 1 1 calc R A .
C314 C 0.1370(4) 0.5809(7) -0.0512(5) 0.118(6) Uani 1 1 d G A .
H31D H 0.1187 0.5918 -0.0781 0.142 Uiso 1 1 calc R . .
C315 C 0.1685(4) 0.5648(8) -0.0646(4) 0.138(8) Uani 1 1 d G . .
H31E H 0.1716 0.5648 -0.1005 0.166 Uiso 1 1 calc R A .
C316 C 0.1954(3) 0.5488(7) -0.0249(6) 0.119(6) Uani 1 1 d G A .
H31F H 0.2168 0.5379 -0.0340 0.143 Uiso 1 1 calc R . .
C317 C 0.1908(3) 0.5488(6) 0.0280(5) 0.090(5) Uani 1 1 d G . .
H31G H 0.2090 0.5379 0.0549 0.108 Uiso 1 1 calc R A .
C4 C 0.0620(3) 0.1274(10) 0.1148(5) 0.068(3) Uani 1 1 d . . .
H4A H 0.0492 0.1886 0.1069 0.081 Uiso 1 1 calc R A .
H4B H 0.0473 0.0713 0.1032 0.081 Uiso 1 1 calc R . .
C41 C 0.1058(3) 0.2143(9) 0.0663(4) 0.057(3) Uani 1 1 d . . .
C42 C 0.0919(3) 0.1271(10) 0.0831(5) 0.065(3) Uani 1 1 d . A .
C43 C 0.1077(3) 0.0386(10) 0.0741(5) 0.079(4) Uani 1 1 d . . .
H43A H 0.0986 -0.0209 0.0851 0.094 Uiso 1 1 calc R A .
C44 C 0.1361(3) 0.0334(9) 0.0497(5) 0.073(4) Uani 1 1 d D A .
C441 C 0.1521(3) -0.0673(8) 0.0376(5) 0.086(4) Uani 1 1 d D . .
C442 C 0.1586(6) -0.1345(17) 0.0882(8) 0.087(9) Uiso 0.50 1 d PD A 1
H44A H 0.1378 -0.1455 0.1018 0.130 Uiso 0.50 1 calc PR A 1
H44B H 0.1744 -0.1021 0.1152 0.130 Uiso 0.50 1 calc PR A 1
H44C H 0.1677 -0.1977 0.0789 0.130 Uiso 0.50 1 calc PR A 1
C443 C 0.1860(4) -0.0524(19) 0.0164(9) 0.080(9) Uiso 0.50 1 d PD A 1
H44D H 0.2033 -0.0361 0.0458 0.119 Uiso 0.50 1 calc PR A 1
H44E H 0.1839 0.0012 -0.0094 0.119 Uiso 0.50 1 calc PR A 1
H44F H 0.1920 -0.1131 -0.0005 0.119 Uiso 0.50 1 calc PR A 1
C444 C 0.1276(6) -0.122(2) -0.0057(8) 0.105(11) Uiso 0.50 1 d PD A 1
H44G H 0.1065 -0.1323 0.0071 0.158 Uiso 0.50 1 calc PR A 1
H44H H 0.1370 -0.1860 -0.0132 0.158 Uiso 0.50 1 calc PR A 1
H44I H 0.1241 -0.0827 -0.0379 0.158 Uiso 0.50 1 calc PR A 1
C445 C 0.1910(4) -0.065(2) 0.0446(11) 0.110(12) Uiso 0.50 1 d PD A 2
H44J H 0.2000 -0.0876 0.0801 0.165 Uiso 0.50 1 calc PR A 2
H44K H 0.1985 0.0022 0.0395 0.165 Uiso 0.50 1 calc PR A 2
H44L H 0.1987 -0.1084 0.0184 0.165 Uiso 0.50 1 calc PR A 2
C446 C 0.1387(7) -0.093(3) -0.0217(7) 0.148(16) Uiso 0.50 1 d PD A 2
H44M H 0.1150 -0.1076 -0.0253 0.223 Uiso 0.50 1 calc PR A 2
H44N H 0.1505 -0.1499 -0.0326 0.223 Uiso 0.50 1 calc PR A 2
H44O H 0.1421 -0.0365 -0.0441 0.223 Uiso 0.50 1 calc PR A 2
C447 C 0.1411(7) -0.151(2) 0.0734(11) 0.144(16) Uiso 0.50 1 d PD A 2
H44P H 0.1183 -0.1390 0.0793 0.216 Uiso 0.50 1 calc PR A 2
H44Q H 0.1557 -0.1515 0.1073 0.216 Uiso 0.50 1 calc PR A 2
H44R H 0.1423 -0.2145 0.0559 0.216 Uiso 0.50 1 calc PR A 2
C45 C 0.1506(3) 0.1235(10) 0.0366(5) 0.073(4) Uani 1 1 d . . .
H45A H 0.1705 0.1225 0.0216 0.088 Uiso 1 1 calc R A .
C46 C 0.1354(3) 0.2157(9) 0.0458(4) 0.059(3) Uani 1 1 d . A .
O41 O 0.08942(19) 0.3051(6) 0.0703(3) 0.069(2) Uani 1 1 d D A .
C411 C 0.0583(4) 0.318(2) 0.0318(7) 0.084(6) Uiso 0.50 1 d PD A 1
H41A H 0.0424 0.3569 0.0487 0.101 Uiso 0.50 1 calc PR A 1
H41B H 0.0483 0.2523 0.0234 0.101 Uiso 0.50 1 calc PR A 1
C412 C 0.0633(8) 0.368(2) -0.0196(6) 0.163(11) Uiso 0.50 1 d PD A 1
H41C H 0.0414 0.3761 -0.0416 0.196 Uiso 0.50 1 calc PR A 1
H41D H 0.0725 0.4341 -0.0113 0.196 Uiso 0.50 1 calc PR A 1
O413 O 0.0847(7) 0.316(3) -0.0496(10) 0.198(9) Uiso 0.50 1 d PD A 1
C414 C 0.0693(14) 0.223(3) -0.076(2) 0.29(2) Uiso 0.50 1 d PD A 1
H41E H 0.0853 0.1903 -0.0944 0.440 Uiso 0.50 1 calc PR A 1
H41F H 0.0497 0.2410 -0.1007 0.440 Uiso 0.50 1 calc PR A 1
H41G H 0.0628 0.1794 -0.0487 0.440 Uiso 0.50 1 calc PR A 1
C41' C 0.0673(6) 0.3385(15) 0.0214(7) 0.084(6) Uiso 0.50 1 d PD A 2
H41H H 0.0812 0.3653 -0.0037 0.101 Uiso 0.50 1 calc PR A 2
H41I H 0.0530 0.3924 0.0310 0.101 Uiso 0.50 1 calc PR A 2
C42' C 0.0454(5) 0.258(2) -0.0060(9) 0.163(11) Uiso 0.50 1 d PD A 2
H42A H 0.0383 0.2142 0.0212 0.196 Uiso 0.50 1 calc PR A 2
H42B H 0.0253 0.2883 -0.0257 0.196 Uiso 0.50 1 calc PR A 2
O43' O 0.0613(7) 0.199(2) -0.0421(12) 0.198(9) Uiso 0.50 1 d PD A 2
C44' C 0.0421(13) 0.104(3) -0.057(2) 0.29(2) Uiso 0.50 1 d PD A 2
H44S H 0.0535 0.0656 -0.0811 0.440 Uiso 0.50 1 calc PR A 2
H44T H 0.0198 0.1200 -0.0741 0.440 Uiso 0.50 1 calc PR A 2
H44U H 0.0409 0.0656 -0.0250 0.440 Uiso 0.50 1 calc PR A 2

loop_
_atom_site_aniso_label
_atom_site_aniso_U_11
_atom_site_aniso_U_22
_atom_site_aniso_U_33
_atom_site_aniso_U_23
_atom_site_aniso_U_13
_atom_site_aniso_U_12
Na1 0.068(3) 0.072(3) 0.078(3) 0.002(3) 0.012(3) 0.002(3)
C1 0.060(8) 0.077(9) 0.057(8) 0.001(7) 0.025(6) -0.006(7)
C11 0.045(7) 0.069(9) 0.078(10) -0.007(8) 0.020(7) -0.017(7)
C12 0.057(8) 0.068(9) 0.067(9) -0.002(8) 0.016(7) -0.005(7)
C13 0.062(8) 0.051(8) 0.080(9) 0.002(7) 0.003(7) -0.012(7)
C14 0.068(9) 0.083(11) 0.067(10) 0.017(8) 0.006(7) -0.013(7)
C141 0.102(12) 0.066(10) 0.115(13) 0.010(9) 0.024(10) -0.012(9)
C142 0.21(2) 0.077(11) 0.105(13) 0.037(10) -0.026(13) 0.010(12)
C143 0.155(17) 0.089(12) 0.157(17) 0.006(12) 0.012(14) 0.017(12)
C144 0.129(14) 0.095(12) 0.154(16) 0.037(11) 0.045(12) -0.026(11)
C15 0.103(11) 0.062(9) 0.083(11) 0.005(8) 0.021(9) -0.017(8)
C16 0.046(8) 0.093(11) 0.078(10) -0.011(9) 0.013(7) -0.023(7)
O11 0.068(6) 0.069(6) 0.080(6) 0.012(5) 0.017(5) 0.003(5)
C111 0.071(10) 0.082(10) 0.118(12) 0.001(9) 0.050(9) 0.013(8)
C112 0.046(9) 0.171(18) 0.081(12) -0.017(12) 0.010(8) -0.016(11)
C113 0.082(13) 0.23(3) 0.155(18) -0.092(17) 0.058(13) -0.064(14)
C114 0.16(3) 0.41(5) 0.23(3) -0.21(3) 0.10(2) -0.13(3)
C115 0.12(2) 0.72(10) 0.29(5) -0.34(6) 0.10(3) -0.14(4)
C116 0.090(18) 0.61(7) 0.14(2) -0.03(3) -0.024(17) 0.11(3)
C117 0.085(13) 0.29(3) 0.089(13) 0.025(17) -0.003(11) 0.041(16)
C2 0.065(8) 0.044(7) 0.071(8) 0.005(6) 0.018(6) -0.010(6)
C21 0.073(9) 0.042(7) 0.049(7) -0.005(6) 0.000(6) 0.022(7)
C22 0.047(8) 0.056(8) 0.070(8) -0.002(6) 0.011(6) -0.003(6)
C23 0.052(7) 0.056(7) 0.050(7) -0.004(6) 0.010(6) -0.005(6)
C24 0.064(9) 0.057(8) 0.054(8) -0.002(6) 0.017(6) 0.007(7)
C241 0.047(7) 0.080(9) 0.075(9) 0.001(7) 0.009(6) 0.003(7)
C25 0.083(10) 0.048(7) 0.048(7) -0.002(6) 0.013(7) -0.002(7)
C26 0.073(9) 0.058(8) 0.048(7) -0.013(7) 0.014(7) -0.003(7)
O21 0.077(6) 0.046(5) 0.069(5) -0.006(4) 0.018(4) 0.003(4)
C3 0.076(9) 0.064(8) 0.046(7) -0.005(6) 0.013(6) 0.002(7)
C31 0.055(8) 0.051(7) 0.065(8) 0.005(7) 0.026(7) 0.003(6)
C32 0.059(8) 0.055(7) 0.060(8) 0.007(7) 0.013(7) -0.004(6)
C33 0.057(8) 0.059(8) 0.070(9) -0.004(7) 0.020(7) 0.007(7)
C34 0.056(8) 0.065(8) 0.067(9) 0.008(7) 0.027(7) 0.005(7)
C341 0.077(9) 0.084(10) 0.086(10) -0.011(8) 0.025(8) -0.001(8)
C35 0.051(8) 0.064(8) 0.088(10) -0.001(8) 0.022(7) -0.013(7)
C36 0.068(8) 0.044(7) 0.054(8) -0.001(6) 0.011(7) -0.010(6)
O31 0.076(6) 0.049(5) 0.063(5) 0.001(4) 0.011(4) -0.004(4)
C311 0.092(10) 0.053(8) 0.072(9) -0.006(7) 0.001(7) 0.001(7)
C312 0.107(12) 0.049(8) 0.067(10) 0.010(7) 0.000(10) -0.015(8)
C313 0.149(16) 0.074(10) 0.081(11) 0.005(9) -0.010(12) 0.001(10)
C314 0.136(17) 0.098(12) 0.105(16) 0.018(11) -0.033(12) -0.016(12)
C315 0.19(2) 0.140(17) 0.082(13) 0.040(12) 0.021(15) -0.001(17)
C316 0.159(18) 0.075(11) 0.131(16) 0.012(11) 0.047(15) -0.017(11)
C317 0.130(14) 0.073(10) 0.070(11) 0.019(8) 0.030(9) -0.027(9)
C4 0.052(8) 0.081(9) 0.069(9) -0.007(7) 0.005(7) -0.010(7)
C41 0.049(8) 0.056(8) 0.063(8) -0.012(6) 0.002(6) 0.001(7)
C42 0.058(8) 0.071(9) 0.064(8) -0.009(7) -0.001(7) -0.008(8)
C43 0.085(10) 0.067(10) 0.088(10) -0.026(8) 0.027(8) -0.018(8)
C44 0.089(10) 0.061(9) 0.070(9) -0.017(7) 0.011(8) -0.004(8)
C441 0.108(12) 0.066(9) 0.083(10) -0.008(8) 0.006(9) 0.003(8)
C45 0.084(10) 0.078(10) 0.061(9) 0.002(7) 0.020(7) 0.013(8)
C46 0.067(9) 0.057(8) 0.052(8) -0.003(6) 0.002(6) 0.003(7)
O41 0.062(5) 0.074(6) 0.070(6) -0.003(5) 0.002(4) 0.006(5)

loop_
_atom_type_symbol
_atom_type_description
_atom_type_scat_dispersion_real
_atom_type_scat_dispersion_imag
_atom_type_scat_source
C C 0.0033 0.0016 'International Tables Vol C Tables 4.2.6.8 and 6.1.1.4'
H H 0.0000 0.0000 'International Tables Vol C Tables 4.2.6.8 and 6.1.1.4'
N N 0.0061 0.0033 'International Tables Vol C Tables 4.2.6.8 and 6.1.1.4'
O O 0.0106 0.0060 'International Tables Vol C Tables 4.2.6.8 and 6.1.1.4'
F F 0.0171 0.0103 'International Tables Vol C Tables 4.2.6.8 and 6.1.1.4'
S S 0.1246 0.1234 'International Tables Vol C Tables 4.2.6.8 and 6.1.1.4'
Na Na 0.0362 0.0249 'International Tables Vol C Tables 4.2.6.8 and 6.1.1.4'

loop_
_geom_angle_atom_site_label_1
_geom_angle_atom_site_label_2
_geom_angle_atom_site_label_3
_geom_angle
_geom_angle_site_symmetry_1
_geom_angle_site_symmetry_3
_geom_angle_publ_flag
O1 Na1 O1' 13.0(11) . . ?
O1 Na1 O11 102.3(8) . . ?
O1' Na1 O11 115.2(7) . . ?
O1 Na1 O21 104.3(7) . . ?
O1' Na1 O21 102.4(7) . . ?
O11 Na1 O21 87.0(3) . . ?
O1 Na1 O31 107.5(8) . . ?
O1' Na1 O31 94.6(7) . . ?
O11 Na1 O31 150.1(4) . . ?
O21 Na1 O31 84.6(3) . . ?
O1 Na1 O41 106.3(7) . . ?
O1' Na1 O41 107.8(7) . . ?
O11 Na1 O41 84.9(3) . . ?
O21 Na1 O41 149.4(3) . . ?
O31 Na1 O41 88.0(3) . . ?
O1 S1 O2 112.4(8) . . ?
O1 S1 O3 108.9(8) . . ?
O2 S1 O3 109.8(8) . . ?
O1 S1 C0 110.0(7) . . ?
O2 S1 C0 109.5(7) . . ?
O3 S1 C0 106.1(7) . . ?
S1 O1 Na1 159.6(16) . . ?
F2 C0 F3 111.6(10) . . ?
F2 C0 F1 110.8(9) . . ?
F3 C0 F1 109.5(9) . . ?
F2 C0 S1 108.4(8) . . ?
F3 C0 S1 108.6(8) . . ?
F1 C0 S1 107.9(8) . . ?
O1' S1' O3' 112.3(8) . . ?
O1' S1' O2' 108.5(8) . . ?
O3' S1' O2' 105.7(8) . . ?
O1' S1' C0' 112.1(7) . . ?
O3' S1' C0' 111.8(7) . . ?
O2' S1' C0' 106.0(7) . . ?
S1' O1' Na1 166.0(16) . . ?
F2' C0' F1' 111.4(9) . . ?
F2' C0' F3' 108.2(9) . . ?
F1' C0' F3' 108.4(9) . . ?
F2' C0' S1' 110.6(8) . . ?
F1' C0' S1' 109.7(8) . . ?
F3' C0' S1' 108.5(8) . . ?
N01 C01 C02 177(2) . . ?
C26 C1 C12 110.1(9) . . ?
C12 C11 O11 121.9(12) . . ?
C12 C11 C16 118.1(13) . . ?
O11 C11 C16 120.1(12) . . ?
C13 C12 C11 120.4(12) . . ?
C13 C12 C1 119.6(11) . . ?
C11 C12 C1 119.8(12) . . ?
C12 C13 C14 120.8(12) . . ?
C13 C14 C15 118.8(12) . . ?
C13 C14 C141 120.3(11) . . ?
C15 C14 C141 120.9(13) . . ?
C144 C141 C142 108.0(7) . . ?
C144 C141 C143 107.6(7) . . ?
C142 C141 C143 107.9(7) . . ?
C144 C141 C14 109.9(10) . . ?
C142 C141 C14 113.3(10) . . ?
C143 C141 C14 110.0(11) . . ?
C16 C15 C14 122.2(13) . . ?
C15 C16 C11 119.3(13) . . ?
C15 C16 C4 120.5(13) . . ?
C11 C16 C4 120.1(13) . . ?
C11 O11 C111 112.2(9) . . ?
C11 O11 Na1 127.4(7) . . ?
C111 O11 Na1 119.4(7) . . ?
C112 C111 O11 113.8(10) . . ?
C117 C112 C113 120.0 . . ?
C117 C112 C111 119.9(14) . . ?
C113 C112 C111 119.9(14) . . ?
C114 C113 C112 120.0 . . ?
C113 C114 C115 120.0 . . ?
C116 C115 C114 120.0 . . ?
C117 C116 C115 120.0 . . ?
C116 C117 C112 120.0 . . ?
C36 C2 C22 111.3(9) . . ?
C22 C21 C26 122.1(11) . . ?
C22 C21 O21 119.1(11) . . ?
C26 C21 O21 118.9(11) . . ?
C23 C22 C21 117.4(11) . . ?
C23 C22 C2 119.2(10) . . ?
C21 C22 C2 122.9(11) . . ?
C22 C23 C24 123.5(11) . . ?
C23 C24 C25 115.4(10) . . ?
C23 C24 C241 122.2(11) . . ?
C25 C24 C241 122.4(10) . . ?
C246 C241 C242 134.3(17) . . ?
C246 C241 C243 39.8(11) . . ?
C242 C241 C243 106.7(8) . . ?
C246 C241 C247 107.1(9) . . ?
C242 C241 C247 66.7(11) . . ?
C243 C241 C247 129(2) . . ?
C246 C241 C245 106.6(9) . . ?
C242 C241 C245 43.6(10) . . ?
C243 C241 C245 68.5(11) . . ?
C247 C241 C245 106.7(9) . . ?
C246 C241 C244 70.9(11) . . ?
C242 C241 C244 106.4(8) . . ?
C243 C241 C244 106.2(8) . . ?
C247 C241 C244 41.5(11) . . ?
C245 C241 C244 136.8(16) . . ?
C246 C241 C24 110.0(14) . . ?
C242 C241 C24 112.7(13) . . ?
C243 C241 C24 112.3(13) . . ?
C247 C241 C24 116.9(16) . . ?
C245 C241 C24 109.0(14) . . ?
C244 C241 C24 112.1(12) . . ?
C26 C25 C24 126.1(11) . . ?
C25 C26 C21 115.6(11) . . ?
C25 C26 C1 122.1(11) . . ?
C21 C26 C1 122.1(11) . . ?
C21 O21 C211 113.8(8) . . ?
C21 O21 Na1 126.5(6) . . ?
C211 O21 Na1 118.5(7) . . ?
O21 C211 C212 112.2(8) . . ?
O213 C212 C211 105.4(9) . . ?
C212 O213 C214 111.6(10) . . ?
C22' O23' C24' 111.3(10) . . ?
C32 C3 C46 110.3(9) . . ?
C36 C31 C32 121.4(11) . . ?
C36 C31 O31 119.8(11) . . ?
C32 C31 O31 118.7(11) . . ?
C33 C32 C31 118.2(11) . . ?
C33 C32 C3 119.7(11) . . ?
C31 C32 C3 121.9(11) . . ?
C32 C33 C34 122.2(11) . . ?
C35 C34 C33 117.0(10) . . ?
C35 C34 C341 121.3(11) . . ?
C33 C34 C341 121.7(11) . . ?
C346 C341 C344 130.4(19) . . ?
C346 C341 C343 71.0(12) . . ?
C344 C341 C343 109.6(8) . . ?
C346 C341 C342 38.7(11) . . ?
C344 C341 C342 109.9(8) . . ?
C343 C341 C342 109.1(8) . . ?
C346 C341 C347 109.8(8) . . ?
C344 C341 C347 77.4(12) . . ?
C343 C341 C347 40.0(11) . . ?
C342 C341 C347 144.7(16) . . ?
C346 C341 C34 110.8(14) . . ?
C344 C341 C34 114.0(15) . . ?
C343 C341 C34 111.5(15) . . ?
C342 C341 C34 102.5(15) . . ?
C347 C341 C34 105.6(13) . . ?
C346 C341 C345 109.4(8) . . ?
C344 C341 C345 32.8(11) . . ?
C343 C341 C345 132.5(18) . . ?
C342 C341 C345 79.0(12) . . ?
C347 C341 C345 109.1(8) . . ?
C34 C341 C345 112.0(13) . . ?
C34 C35 C36 123.1(12) . . ?
C31 C36 C35 117.9(11) . . ?
C31 C36 C2 121.5(11) . . ?
C35 C36 C2 120.5(11) . . ?
C31 O31 C311 112.9(9) . . ?
C31 O31 Na1 125.8(6) . . ?
C311 O31 Na1 120.8(7) . . ?
O31 C311 C312 112.1(8) . . ?
C317 C312 C313 120.0 . . ?
C317 C312 C311 120.4(11) . . ?
C313 C312 C311 119.5(11) . . ?
C314 C313 C312 120.0 . . ?
C315 C314 C313 120.0 . . ?
C314 C315 C316 120.0 . . ?
C317 C316 C315 120.0 . . ?
C316 C317 C312 120.0 . . ?
C16 C4 C42 112.5(9) . . ?
C42 C41 C46 122.7(12) . . ?
C42 C41 O41 119.7(11) . . ?
C46 C41 O41 117.6(11) . . ?
C43 C42 C41 117.1(12) . . ?
C43 C42 C4 120.1(12) . . ?
C41 C42 C4 122.5(12) . . ?
C42 C43 C44 123.3(13) . . ?
C43 C44 C45 117.8(11) . . ?
C43 C44 C441 122.0(12) . . ?
C45 C44 C441 120.2(12) . . ?
C44 C441 C444 108.4(14) . . ?
C44 C441 C447 110.6(16) . . ?
C444 C441 C447 81.9(13) . . ?
C44 C441 C445 113.9(14) . . ?
C444 C441 C445 128.1(18) . . ?
C447 C441 C445 108.8(8) . . ?
C44 C441 C442 111.6(13) . . ?
C444 C441 C442 108.4(8) . . ?
C447 C441 C442 29.2(12) . . ?
C445 C441 C442 82.8(12) . . ?
C44 C441 C443 111.7(14) . . ?
C444 C441 C443 108.6(8) . . ?
C447 C441 C443 129.8(18) . . ?
C445 C441 C443 27.2(12) . . ?
C442 C441 C443 108.0(8) . . ?
C44 C441 C446 106.7(16) . . ?
C444 C441 C446 28.3(12) . . ?
C447 C441 C446 108.4(8) . . ?
C445 C441 C446 108.3(8) . . ?
C442 C441 C446 131.1(18) . . ?
C443 C441 C446 83.9(13) . . ?
C46 C45 C44 120.5(12) . . ?
C41 C46 C45 118.2(12) . . ?
C41 C46 C3 123.2(11) . . ?
C45 C46 C3 118.5(11) . . ?
C41 O41 C411 114.7(13) . . ?
C41 O41 C41' 115.9(11) . . ?
C411 O41 C41' 21.5(13) . . ?
C41 O41 Na1 125.2(6) . . ?
C411 O41 Na1 117.8(11) . . ?
C41' O41 Na1 118.7(10) . . ?
O41 C411 C412 114.2(10) . . ?
O413 C412 C411 114.5(10) . . ?
C412 O413 C414 113.5(11) . . ?
O41 C41' C42' 114.0(10) . . ?
O43' C42' C41' 113.7(11) . . ?
C42' O43' C44' 111.2(11) . . ?

loop_
_geom_bond_atom_site_label_1
_geom_bond_atom_site_label_2
_geom_bond_distance
_geom_bond_site_symmetry_2
_geom_bond_publ_flag
Na1 O1 2.076(16) . ?
Na1 O1' 2.169(17) . ?
Na1 O11 2.285(9) . ?
Na1 O21 2.320(9) . ?
Na1 O31 2.298(9) . ?
Na1 O41 2.347(9) . ?
S1 O1 1.389(9) . ?
S1 O2 1.393(9) . ?
S1 O3 1.441(9) . ?
S1 C0 1.840(8) . ?
C0 F2 1.287(9) . ?
C0 F3 1.292(9) . ?
C0 F1 1.304(9) . ?
S1' O1' 1.382(8) . ?
S1' O3' 1.412(9) . ?
S1' O2' 1.463(9) . ?
S1' C0' 1.816(8) . ?
C0' F2' 1.293(9) . ?
C0' F1' 1.299(9) . ?
C0' F3' 1.311(9) . ?
N01 C01 1.12(2) . ?
C01 C02 1.37(2) . ?
C1 C26 1.527(15) . ?
C1 C12 1.515(15) . ?
C11 C12 1.398(16) . ?
C11 O11 1.383(14) . ?
C11 C16 1.424(16) . ?
C12 C13 1.369(15) . ?
C13 C14 1.389(16) . ?
C14 C15 1.365(16) . ?
C14 C141 1.532(10) . ?
C141 C144 1.531(11) . ?
C141 C142 1.532(11) . ?
C141 C143 1.537(11) . ?
C15 C16 1.361(17) . ?
C16 C4 1.504(16) . ?
O11 C111 1.480(13) . ?
C111 C112 1.458(17) . ?
C112 C117 1.346(8) . ?
C112 C113 1.346(8) . ?
C113 C114 1.346(8) . ?
C114 C115 1.346(8) . ?
C115 C116 1.346(8) . ?
C116 C117 1.346(8) . ?
C2 C36 1.517(14) . ?
C2 C22 1.518(14) . ?
C21 C22 1.395(15) . ?
C21 C26 1.384(15) . ?
C21 O21 1.391(12) . ?
C22 C23 1.391(14) . ?
C23 C24 1.368(14) . ?
C24 C25 1.366(14) . ?
C24 C241 1.527(10) . ?
C241 C246 1.496(12) . ?
C241 C242 1.498(12) . ?
C241 C243 1.501(12) . ?
C241 C247 1.498(13) . ?
C241 C245 1.502(12) . ?
C241 C244 1.505(12) . ?
C25 C26 1.383(15) . ?
O21 C211 1.475(8) . ?
C211 C212 1.544(9) . ?
C212 O213 1.427(10) . ?
O213 C214 1.431(10) . ?
C22' O23' 1.397(10) . ?
O23' C24' 1.453(10) . ?
C3 C32 1.529(15) . ?
C3 C46 1.528(15) . ?
C31 C36 1.384(14) . ?
C31 C32 1.390(15) . ?
C31 O31 1.413(12) . ?
C32 C33 1.370(14) . ?
C33 C34 1.402(15) . ?
C34 C35 1.372(15) . ?
C34 C341 1.534(10) . ?
C341 C346 1.533(13) . ?
C341 C344 1.534(13) . ?
C341 C343 1.540(13) . ?
C341 C342 1.539(13) . ?
C341 C347 1.538(13) . ?
C341 C345 1.543(13) . ?
C35 C36 1.375(15) . ?
O31 C311 1.473(13) . ?
C311 C312 1.505(14) . ?
C312 C317 1.372(6) . ?
C312 C313 1.372(6) . ?
C313 C314 1.372(6) . ?
C314 C315 1.371(6) . ?
C315 C316 1.372(6) . ?
C316 C317 1.371(6) . ?
C4 C42 1.534(15) . ?
C41 C42 1.383(15) . ?
C41 C46 1.365(15) . ?
C41 O41 1.388(13) . ?
C42 C43 1.374(16) . ?
C43 C44 1.374(16) . ?
C44 C45 1.395(16) . ?
C44 C441 1.539(10) . ?
C441 C444 1.538(12) . ?
C441 C447 1.539(12) . ?
C441 C445 1.542(12) . ?
C441 C442 1.545(12) . ?
C441 C443 1.546(12) . ?
C441 C446 1.546(12) . ?
C45 C46 1.407(15) . ?
O41 C411 1.472(10) . ?
O41 C41' 1.474(10) . ?
C411 C412 1.492(10) . ?
C412 O413 1.406(10) . ?
O413 C414 1.486(10) . ?
C41' C42' 1.489(10) . ?
C42' O43' 1.423(10) . ?
O43' C44' 1.501(10) . ?
